data_7701665
loop_
_publ_author_name
'Perry, Mitchell R.'
'Gilmour, Damon J.'
'Schafer, Laurel L.'

_publ_section_title
;
 Mono, bis, and tris(phosphoramidate) titanium complexes: synthesis,
 structure, and reactivity investigations.
;
_journal_issue 26
_journal_name_full 'Dalton transactions (Cambridge, England : 2003)'
_journal_page_first 9782
_journal_page_last 9790
_journal_paper_doi 10.1039/c9dt00911f
_journal_volume 48
_journal_year 2019
_chemical_formula_moiety 'C26 H46 N4 O6 P2 Ti'
_chemical_formula_sum 'C26 H44 N4 O6 P2 Ti'
_chemical_formula_weight 618.49
_space_group_crystal_system tetragonal
_space_group_IT_number 88
_space_group_name_Hall '-I 4ad'
_space_group_name_H-M_alt 'I 41/a :2'
_atom_sites_solution_hydrogens geom
_atom_sites_solution_primary direct
_audit_creation_date 2017-05-16
_audit_creation_method
;
Olex2 1.2
(compiled 2017.03.28 svn.r3405 for OlexSys, GUI svn.r5335)
;
_audit_update_record
;
2019-03-25 deposited with the CCDC.	2019-04-22 downloaded from the CCDC.
;
_cell_angle_alpha 90
_cell_angle_beta 90
_cell_angle_gamma 90
_cell_formula_units_Z 16
_cell_length_a 21.202(5)
_cell_length_b 21.202(5)
_cell_length_c 31.436(8)
_cell_measurement_reflns_used 9531
_cell_measurement_temperature 90.15
_cell_measurement_theta_max 30.615
_cell_measurement_theta_min 2.317
_cell_volume 14131(6)
_computing_cell_refinement 'SAINT v8.34A (Bruker, 2013)'
_computing_data_collection 'SAINT v8.34A (Bruker, 2013)'
_computing_data_reduction 'SAINT v8.34A (Bruker, 2013)'
_computing_molecular_graphics 'Olex2 (Dolomanov et al., 2009)'
_computing_publication_material 'Olex2 (Dolomanov et al., 2009)'
_computing_structure_refinement 'ShelXL (Sheldrick, 2015)'
_computing_structure_solution 'SIR2004 (Burla et al., 2007)'
_diffrn_ambient_temperature 90.15
_diffrn_detector_area_resol_mean 8
_diffrn_measured_fraction_theta_full 1.000
_diffrn_measured_fraction_theta_max 0.998
_diffrn_measurement_device_type 'Bruker SMART APEX CCD area detector'
_diffrn_measurement_method '\w and \f scans'
_diffrn_radiation_monochromator graphite
_diffrn_radiation_type MoK\a
_diffrn_radiation_wavelength 0.71073
_diffrn_reflns_av_R_equivalents 0.0392
_diffrn_reflns_av_unetI/netI 0.0552
_diffrn_reflns_Laue_measured_fraction_full 1.000
_diffrn_reflns_Laue_measured_fraction_max 0.998
_diffrn_reflns_limit_h_max 29
_diffrn_reflns_limit_h_min -29
_diffrn_reflns_limit_k_max 29
_diffrn_reflns_limit_k_min -29
_diffrn_reflns_limit_l_max 44
_diffrn_reflns_limit_l_min -44
_diffrn_reflns_number 156780
_diffrn_reflns_point_group_measured_fraction_full 1.000
_diffrn_reflns_point_group_measured_fraction_max 0.998
_diffrn_reflns_theta_full 26.000
_diffrn_reflns_theta_max 30.046
_diffrn_reflns_theta_min 1.158
_diffrn_source 'sealed tube'
_exptl_absorpt_coefficient_mu 0.371
_exptl_absorpt_correction_T_max 0.7461
_exptl_absorpt_correction_T_min 0.6734
_exptl_absorpt_correction_type multi-scan
_exptl_absorpt_process_details 'SADABS-2014/5 (Bruker,2014/5) was used for absorption correction.'
_exptl_crystal_colour red
_exptl_crystal_colour_primary red
_exptl_crystal_density_diffrn 1.163
_exptl_crystal_description prism
_exptl_crystal_F_000 5248
_exptl_crystal_size_max 0.38
_exptl_crystal_size_mid 0.27
_exptl_crystal_size_min 0.18
_platon_squeeze_details 'TITL shelx I 41/a R = 0.07'
_refine_diff_density_max 0.690
_refine_diff_density_min -0.373
_refine_diff_density_rms 0.068
_refine_ls_extinction_method none
_refine_ls_goodness_of_fit_ref 1.021
_refine_ls_hydrogen_treatment constr
_refine_ls_matrix_type full
_refine_ls_number_parameters 420
_refine_ls_number_reflns 156780
_refine_ls_number_restraints 426
_refine_ls_restrained_S_all 1.021
_refine_ls_R_factor_all 0.0708
_refine_ls_R_factor_gt 0.0517
_refine_ls_shift/su_max 0.001
_refine_ls_shift/su_mean 0.000
_refine_ls_structure_factor_coef Fsqd
_refine_ls_weighting_details 'w=1/[\s^2^(Fo^2^)+(0.0515P)^2^+29.2744P] where P=(Fo^2^+2Fc^2^)/3'
_refine_ls_weighting_scheme calc
_refine_ls_wR_factor_gt 0.1227
_refine_ls_wR_factor_ref 0.1358
_reflns_Friedel_coverage 0.000
_reflns_number_gt 127717
_reflns_number_total 156780
_reflns_threshold_expression 'I > 2\s(I)'
_cod_data_source_file c9dt00911f2.cif
_cod_data_source_block shelx
_cod_original_cell_volume 14131(8)
_cod_original_sg_symbol_H-M 'I 41/a'
_cod_database_code 7701665
_shelx_shelxl_version_number 2014/7
_shelx_space_group_comment
;
The symmetry employed for this shelxl refinement is uniquely defined
by the following loop, which should always be used as a source of
symmetry information in preference to the above space-group names.
They are only intended as comments.
;
_shelx_estimated_absorpt_t_max 0.936
_shelx_estimated_absorpt_t_min 0.872
_olex2_refinement_description
;
1. Twinned data refinement
 Scales: 0.5060(12)
 0.4940(12)
2. Fixed Uiso
 At 1.2 times of:
  All C(H) groups, All C(H,H) groups, All C(H,H,H,H) groups
 At 1.5 times of:
  All C(H,H,H) groups, All C(H,H,H,H,H,H) groups
3. Uiso/Uaniso restraints and constraints
Uanis(C24A) = Uanis(C24)
4. Rigid body (RIGU) restrains
 All non-hydrogen atoms
 with sigma for 1-2 distances of 0.004 and sigma for 1-3 distances of 0.004
5. Others
 Sof(C1A)=Sof(C2A)=Sof(H2A)=Sof(C3A)=Sof(H3A)=Sof(C4A)=Sof(H4A)=Sof(C5A)=
 Sof(H5A)=Sof(C6A)=Sof(C7A)=Sof(H7AA)=Sof(H7AB)=Sof(H7AC)=1-FVAR(1)
 Sof(C1)=Sof(C2)=Sof(H2)=Sof(C3)=Sof(H3)=Sof(C4)=Sof(H4)=Sof(C5)=Sof(H5)=
 Sof(C6)=Sof(C7)=Sof(H7A)=Sof(H7B)=Sof(H7C)=FVAR(1)
 Sof(H23C)=Sof(H23D)=Sof(C24A)=Sof(H24D)=Sof(H24E)=Sof(H24F)=1-FVAR(2)
 Sof(H23A)=Sof(H23B)=Sof(C24)=Sof(H24A)=Sof(H24B)=Sof(H24C)=FVAR(2)
 Fixed Sof: H26A(0.5) H26B(0.5) H26C(0.5) H26D(0.5) H26E(0.5) H26F(0.5)
6.a Secondary CH2 refined with riding coordinates:
 C8(H8A,H8B), C10(H10A,H10B), C23(H23A,H23B), C23(H23C,H23D), C25(H25A,H25B)
6.b Aromatic/amide H refined with riding coordinates:
 C2(H2), C3(H3), C4(H4), C5(H5), C2A(H2A), C3A(H3A), C4A(H4A), C5A(H5A),
 C0AA(H0AA), C18(H18), C19(H19), C20(H20)
6.c Fitted hexagon refined as free rotating group:
 C1(C2,C3,C4,C5,C6)
6.d Disordered Me refined with riding coordinates:
 C26(H26A,H26B,H26C,H26D,H26E,H26F)
6.e Idealised Me refined as rotating group:
 C7(H7A,H7B,H7C), C7A(H7AA,H7AB,H7AC), C9(H9A,H9B,H9C), C11(H11A,H11B,H11C),
 C12(H12A,H12B,H12C), C13(H13A,H13B,H13C), C14(H14A,H14B,H14C), C15(H15A,H15B,
 H15C), C22(H22A,H22B,H22C), C24(H24A,H24B,H24C), C24A(H24D,H24E,H24F)
;
_olex2_exptl_crystal_mounting_method cryo-loop
_olex2_submission_special_instructions 'No special instructions were received'

loop_
_space_group_symop_operation_xyz
'x, y, z'
'-x+1/2, -y, z+1/2'
'-y+3/4, x+1/4, z+1/4'
'y+3/4, -x+3/4, z+3/4'
'x+1/2, y+1/2, z+1/2'
'-x+1, -y+1/2, z+1'
'-y+5/4, x+3/4, z+3/4'
'y+5/4, -x+5/4, z+5/4'
'-x, -y, -z'
'x-1/2, y, -z-1/2'
'y-3/4, -x-1/4, -z-1/4'
'-y-3/4, x-3/4, -z-3/4'
'-x+1/2, -y+1/2, -z+1/2'
'x, y+1/2, -z'
'y-1/4, -x+1/4, -z+1/4'
'-y-1/4, x-1/4, -z-1/4'

loop_
_atom_site_label
_atom_site_type_symbol
_atom_site_fract_x
_atom_site_fract_y
_atom_site_fract_z
_atom_site_U_iso_or_equiv
_atom_site_adp_type
_atom_site_occupancy
_atom_site_site_symmetry_order
_atom_site_calc_flag
_atom_site_refinement_flags_posn
_atom_site_refinement_flags_adp
_atom_site_refinement_flags_occupancy
_atom_site_disorder_assembly
_atom_site_disorder_group
C1 C 0.8718(4) 0.9126(5) -0.0677(2) 0.028(4) Uani 0.473(7) 1 d . U P A 1
C2 C 0.9255(3) 0.8780(4) -0.05780(16) 0.0215(19) Uani 0.473(7) 1 d G U P A 1
H2 H 0.9356 0.8695 -0.0289 0.026 Uiso 0.473(7) 1 calc R . P A 1
C3 C 0.9644(2) 0.8560(3) -0.0901(2) 0.0314(19) Uani 0.473(7) 1 d G U P A 1
H3 H 1.0011 0.8323 -0.0833 0.038 Uiso 0.473(7) 1 calc R . P A 1
C4 C 0.9496(3) 0.8685(3) -0.13236(19) 0.034(3) Uani 0.473(7) 1 d G U P A 1
H4 H 0.9762 0.8534 -0.1544 0.041 Uiso 0.473(7) 1 calc R . P A 1
C5 C 0.8959(4) 0.9030(3) -0.14228(18) 0.0275(19) Uani 0.473(7) 1 d G U P A 1
H5 H 0.8858 0.9116 -0.1711 0.033 Uiso 0.473(7) 1 calc R . P A 1
C6 C 0.8570(3) 0.9251(4) -0.1100(2) 0.030(3) Uani 0.473(7) 1 d G U P A 1
C1A C 0.8644(5) 0.9194(6) -0.0726(3) 0.020(2) Uani 0.527(7) 1 d . U P A 2
C2A C 0.8395(4) 0.9423(4) -0.1108(2) 0.0257(19) Uani 0.527(7) 1 d . U P A 2
H2A H 0.8032 0.9686 -0.1099 0.031 Uiso 0.527(7) 1 calc R . P A 2
C3A C 0.8655(4) 0.9281(4) -0.1497(2) 0.040(2) Uani 0.527(7) 1 d . U P A 2
H3A H 0.8478 0.9442 -0.1753 0.047 Uiso 0.527(7) 1 calc R . P A 2
C4A C 0.9189(5) 0.8893(5) -0.1505(3) 0.040(2) Uani 0.527(7) 1 d . U P A 2
H4A H 0.9383 0.8800 -0.1770 0.048 Uiso 0.527(7) 1 calc R . P A 2
C5A C 0.9433(5) 0.8648(5) -0.1142(3) 0.041(3) Uani 0.527(7) 1 d . U P A 2
H5A H 0.9792 0.8381 -0.1156 0.050 Uiso 0.527(7) 1 calc R . P A 2
C6A C 0.9157(4) 0.8787(5) -0.0743(3) 0.0299(18) Uani 0.527(7) 1 d . U P A 2
C7 C 0.7979(4) 0.9644(3) -0.1215(2) 0.0329(18) Uani 0.473(7) 1 d . U P A 1
H7A H 0.7613 0.9480 -0.1060 0.049 Uiso 0.473(7) 1 calc GR . P A 1
H7B H 0.7901 0.9615 -0.1522 0.049 Uiso 0.473(7) 1 calc GR . P A 1
H7C H 0.8048 1.0086 -0.1136 0.049 Uiso 0.473(7) 1 calc GR . P A 1
C7A C 0.9392(4) 0.8465(4) -0.0351(3) 0.052(2) Uani 0.527(7) 1 d . U P A 2
H7AA H 0.9546 0.8781 -0.0149 0.078 Uiso 0.527(7) 1 calc GR . P A 2
H7AB H 0.9736 0.8178 -0.0426 0.078 Uiso 0.527(7) 1 calc GR . P A 2
H7AC H 0.9047 0.8225 -0.0221 0.078 Uiso 0.527(7) 1 calc GR . P A 2
C8 C 0.81755(17) 1.09231(17) -0.03796(12) 0.0362(8) Uani 1 1 d . U . . .
H8A H 0.7990 1.1236 -0.0183 0.043 Uiso 1 1 calc R . . . .
H8B H 0.7835 1.0638 -0.0477 0.043 Uiso 1 1 calc R . . . .
C9 C 0.8461(2) 1.1252(3) -0.07515(18) 0.086(2) Uani 1 1 d . U . . .
H9A H 0.8614 1.0939 -0.0956 0.129 Uiso 1 1 calc GR . . . .
H9B H 0.8814 1.1513 -0.0655 0.129 Uiso 1 1 calc GR . . . .
H9C H 0.8142 1.1519 -0.0887 0.129 Uiso 1 1 calc GR . . . .
C10 C 0.94482(16) 1.00998(17) 0.05431(11) 0.0324(7) Uani 1 1 d . U . . .
H10A H 0.9133 1.0226 0.0759 0.039 Uiso 1 1 calc R . . . .
H10B H 0.9622 1.0486 0.0410 0.039 Uiso 1 1 calc R . . . .
C11 C 0.99689(15) 0.97230(18) 0.07476(11) 0.0313(7) Uani 1 1 d . U . . .
H11A H 1.0261 0.9575 0.0528 0.047 Uiso 1 1 calc GR . . . .
H11B H 0.9788 0.9360 0.0897 0.047 Uiso 1 1 calc GR . . . .
H11C H 1.0196 0.9989 0.0951 0.047 Uiso 1 1 calc GR . . . .
C12 C 0.76987(18) 0.79688(16) -0.05926(12) 0.0366(8) Uani 1 1 d . U . . .
H12A H 0.7464 0.7571 -0.0612 0.055 Uiso 1 1 calc GR . . . .
H12B H 0.8026 0.7932 -0.0374 0.055 Uiso 1 1 calc GR . . . .
H12C H 0.7896 0.8061 -0.0868 0.055 Uiso 1 1 calc GR . . . .
C13 C 0.6764(2) 0.8510(2) -0.07932(14) 0.0571(13) Uani 1 1 d . U . . .
H13A H 0.6938 0.8633 -0.1070 0.086 Uiso 1 1 calc GR . . . .
H13B H 0.6453 0.8824 -0.0702 0.086 Uiso 1 1 calc GR . . . .
H13C H 0.6560 0.8097 -0.0818 0.086 Uiso 1 1 calc GR . . . .
C14 C 0.7345(2) 0.78844(16) 0.04365(13) 0.0412(9) Uani 1 1 d . U . . .
H14A H 0.7641 0.7532 0.0463 0.062 Uiso 1 1 calc GR . . . .
H14B H 0.7064 0.7810 0.0194 0.062 Uiso 1 1 calc GR . . . .
H14C H 0.7094 0.7920 0.0697 0.062 Uiso 1 1 calc GR . . . .
C15 C 0.8129(2) 0.8567(2) 0.07257(14) 0.0569(13) Uani 1 1 d . U . . .
H15A H 0.7885 0.8624 0.0988 0.085 Uiso 1 1 calc GR . . . .
H15B H 0.8388 0.8943 0.0675 0.085 Uiso 1 1 calc GR . . . .
H15C H 0.8403 0.8198 0.0755 0.085 Uiso 1 1 calc GR . . . .
C16 C 0.63081(14) 0.91088(14) 0.06215(10) 0.0228(6) Uani 1 1 d . U . . .
C0AA C 0.65706(18) 0.93258(17) 0.10063(10) 0.0334(8) Uani 1 1 d . U . . .
H0AA H 0.6934 0.9587 0.0999 0.040 Uiso 1 1 calc R . . . .
C18 C 0.6313(2) 0.9168(2) 0.13884(13) 0.0456(10) Uani 1 1 d . U . . .
H18 H 0.6493 0.9326 0.1644 0.055 Uiso 1 1 calc R . . . .
C19 C 0.5798(2) 0.8785(2) 0.14056(14) 0.0499(12) Uani 1 1 d . U . . .
H19 H 0.5619 0.8681 0.1674 0.060 Uiso 1 1 calc R . . . .
C20 C 0.55351(19) 0.85478(19) 0.10399(15) 0.0476(11) Uani 1 1 d . U . . .
H20 H 0.5176 0.8281 0.1058 0.057 Uiso 1 1 calc R . . . .
C21 C 0.57943(16) 0.86969(16) 0.06328(12) 0.0336(8) Uani 1 1 d . U . . .
C22 C 0.5544(2) 0.8404(2) 0.02475(14) 0.0511(11) Uani 1 1 d . U . . .
H22A H 0.5287 0.8711 0.0092 0.077 Uiso 1 1 calc GR . . . .
H22B H 0.5282 0.8040 0.0325 0.077 Uiso 1 1 calc GR . . . .
H22C H 0.5894 0.8263 0.0067 0.077 Uiso 1 1 calc GR . . . .
C23 C 0.66836(19) 1.0837(2) 0.03458(12) 0.0446(10) Uani 1 1 d . U . . .
H23A H 0.7116 1.0713 0.0260 0.053 Uiso 0.719(9) 1 calc R . P B 1
H23B H 0.6632 1.0747 0.0653 0.053 Uiso 0.719(9) 1 calc R . P B 1
H23C H 0.6966 1.1048 0.0140 0.053 Uiso 0.281(9) 1 calc R . P B 2
H23D H 0.6944 1.0526 0.0502 0.053 Uiso 0.281(9) 1 calc R . P B 2
C24 C 0.6588(4) 1.1495(3) 0.0266(3) 0.083(3) Uani 0.719(9) 1 d . U P B 1
H24A H 0.6149 1.1607 0.0330 0.124 Uiso 0.719(9) 1 calc GR . P B 1
H24B H 0.6677 1.1587 -0.0034 0.124 Uiso 0.719(9) 1 calc GR . P B 1
H24C H 0.6871 1.1743 0.0447 0.124 Uiso 0.719(9) 1 calc GR . P B 1
C24A C 0.6484(10) 1.1315(8) 0.0653(8) 0.083(3) Uani 0.281(9) 1 d . U P B 2
H24D H 0.6856 1.1523 0.0773 0.124 Uiso 0.281(9) 1 calc GR . P B 2
H24E H 0.6243 1.1113 0.0882 0.124 Uiso 0.281(9) 1 calc GR . P B 2
H24F H 0.6219 1.1629 0.0510 0.124 Uiso 0.281(9) 1 calc GR . P B 2
C25 C 0.54497(16) 1.00888(16) -0.06118(11) 0.0312(7) Uani 1 1 d . U . . .
H25A H 0.5766 1.0265 -0.0811 0.037 Uiso 1 1 calc R . . . .
H25B H 0.5251 1.0442 -0.0456 0.037 Uiso 1 1 calc R . . . .
C26 C 0.49607(15) 0.97242(18) -0.08515(11) 0.0310(7) Uani 1 1 d . U . . .
H26A H 0.4749 1.0004 -0.1055 0.046 Uiso 0.5 1 calc R . P . .
H26B H 0.5163 0.9377 -0.1005 0.046 Uiso 0.5 1 calc R . P . .
H26C H 0.4650 0.9554 -0.0651 0.046 Uiso 0.5 1 calc R . P . .
H26D H 0.4959 0.9286 -0.0753 0.046 Uiso 0.5 1 calc R . P . .
H26E H 0.4545 0.9913 -0.0802 0.046 Uiso 0.5 1 calc R . P . .
H26F H 0.5058 0.9736 -0.1156 0.046 Uiso 0.5 1 calc R . P . .
N1 N 0.83303(12) 0.93580(12) -0.03421(8) 0.0241(5) Uani 1 1 d . U . . .
N2 N 0.72694(12) 0.84759(12) -0.04812(8) 0.0257(6) Uani 1 1 d . U . . .
N3 N 0.76997(12) 0.84742(13) 0.03684(9) 0.0266(6) Uani 1 1 d . U . . .
N4 N 0.66050(12) 0.92944(12) 0.02379(8) 0.0238(5) Uani 1 1 d . U . . .
O1 O 0.86611(10) 1.05598(10) -0.01599(7) 0.0286(5) Uani 1 1 d . U . . .
O2 O 0.91566(10) 0.97018(11) 0.02227(7) 0.0255(5) Uani 1 1 d . U . . .
O3 O 0.79463(10) 0.98486(10) 0.02986(6) 0.0241(5) Uani 1 1 d . U . . .
O4 O 0.62291(10) 1.04890(10) 0.01048(7) 0.0269(5) Uani 1 1 d . U . . .
O5 O 0.57531(10) 0.96557(10) -0.03130(7) 0.0260(5) Uani 1 1 d . U . . .
O6 O 0.69581(9) 0.98497(10) -0.03890(6) 0.0229(4) Uani 1 1 d . U . . .
P1 P 0.85085(3) 0.98706(4) 0.00049(2) 0.02177(16) Uani 1 1 d . U . . .
P2 P 0.63978(4) 0.98269(4) -0.00914(2) 0.02140(16) Uani 1 1 d . U . . .
Ti1 Ti 0.74711(3) 0.90818(2) -0.00521(2) 0.01921(11) Uani 1 1 d . U . . .

loop_
_atom_site_aniso_label
_atom_site_aniso_U_11
_atom_site_aniso_U_22
_atom_site_aniso_U_33
_atom_site_aniso_U_23
_atom_site_aniso_U_13
_atom_site_aniso_U_12
C1 0.026(6) 0.026(7) 0.031(6) -0.005(4) 0.005(4) -0.008(4)
C2 0.016(4) 0.029(4) 0.020(4) -0.007(4) -0.004(3) 0.006(3)
C3 0.024(4) 0.034(4) 0.036(5) -0.014(3) 0.005(3) -0.003(3)
C4 0.030(5) 0.035(5) 0.037(6) -0.011(5) 0.011(4) -0.013(4)
C5 0.027(5) 0.025(4) 0.030(5) -0.010(3) 0.011(4) -0.002(4)
C6 0.027(5) 0.023(5) 0.041(5) -0.007(4) 0.003(4) -0.002(3)
C1A 0.015(4) 0.015(4) 0.032(5) -0.005(3) 0.011(3) -0.003(3)
C2A 0.028(5) 0.027(5) 0.022(3) 0.001(3) 0.007(3) -0.010(4)
C3A 0.042(5) 0.049(5) 0.027(4) -0.014(3) 0.011(3) -0.019(4)
C4A 0.035(5) 0.045(5) 0.039(5) -0.021(4) 0.015(4) -0.013(4)
C5A 0.029(5) 0.040(5) 0.055(7) -0.021(5) 0.017(5) -0.010(4)
C6A 0.027(4) 0.034(4) 0.029(4) -0.004(4) -0.001(3) 0.000(3)
C7 0.036(4) 0.032(4) 0.031(4) -0.002(3) 0.002(3) 0.002(3)
C7A 0.040(5) 0.055(5) 0.062(6) -0.015(4) -0.003(4) 0.012(4)
C8 0.0314(18) 0.0285(17) 0.049(2) 0.0084(16) 0.0047(16) 0.0025(15)
C9 0.048(3) 0.084(4) 0.126(5) 0.072(4) 0.024(3) 0.022(3)
C10 0.0279(16) 0.0329(18) 0.0362(19) -0.0077(15) -0.0021(14) -0.0039(14)
C11 0.0253(16) 0.039(2) 0.0293(17) -0.0051(15) 0.0033(13) -0.0033(14)
C12 0.038(2) 0.0243(16) 0.048(2) -0.0092(15) 0.0017(17) 0.0047(14)
C13 0.046(2) 0.066(3) 0.059(3) -0.038(2) -0.022(2) 0.020(2)
C14 0.046(2) 0.0281(18) 0.049(2) 0.0125(16) 0.0022(18) -0.0034(16)
C15 0.047(2) 0.063(3) 0.062(3) 0.038(2) -0.021(2) -0.021(2)
C16 0.0195(14) 0.0222(15) 0.0268(15) 0.0075(12) 0.0048(12) 0.0059(12)
C0AA 0.0332(18) 0.0355(19) 0.0314(18) 0.0070(14) 0.0001(15) 0.0136(15)
C18 0.051(2) 0.052(3) 0.033(2) 0.0080(17) 0.0008(18) 0.022(2)
C19 0.059(3) 0.052(3) 0.038(2) 0.024(2) 0.015(2) 0.031(2)
C20 0.0297(19) 0.032(2) 0.081(3) 0.028(2) 0.016(2) 0.0030(15)
C21 0.0259(17) 0.0249(17) 0.050(2) 0.0053(15) 0.0099(15) 0.0017(13)
C22 0.045(2) 0.040(2) 0.068(3) 0.010(2) -0.008(2) -0.0064(19)
C23 0.041(2) 0.045(2) 0.047(2) -0.0117(18) 0.0004(18) 0.0079(18)
C24 0.079(5) 0.027(3) 0.143(8) -0.018(4) -0.042(6) -0.007(3)
C24A 0.079(5) 0.027(3) 0.143(8) -0.018(4) -0.042(6) -0.007(3)
C25 0.0348(18) 0.0289(17) 0.0300(17) 0.0100(14) -0.0035(14) 0.0079(14)
C26 0.0228(16) 0.040(2) 0.0300(17) 0.0032(15) 0.0024(13) 0.0012(13)
N1 0.0173(12) 0.0265(13) 0.0286(13) -0.0055(11) 0.0056(10) -0.0028(10)
N2 0.0202(13) 0.0231(13) 0.0338(15) -0.0047(11) 0.0044(11) -0.0025(10)
N3 0.0186(13) 0.0259(13) 0.0354(15) 0.0074(11) 0.0019(11) -0.0002(10)
N4 0.0179(12) 0.0284(13) 0.0250(13) 0.0083(11) 0.0062(10) 0.0025(10)
O1 0.0239(11) 0.0267(12) 0.0351(13) 0.0004(10) 0.0058(10) -0.0038(9)
O2 0.0193(10) 0.0279(11) 0.0291(12) -0.0074(9) -0.0003(9) -0.0007(9)
O3 0.0226(10) 0.0254(11) 0.0243(11) -0.0040(9) 0.0058(8) -0.0012(9)
O4 0.0276(12) 0.0249(11) 0.0283(12) 0.0000(9) 0.0047(9) 0.0055(9)
O5 0.0215(10) 0.0254(11) 0.0310(12) 0.0080(9) 0.0014(9) 0.0036(9)
O6 0.0214(10) 0.0239(11) 0.0234(11) 0.0039(8) 0.0067(8) 0.0015(8)
P1 0.0173(3) 0.0222(4) 0.0258(4) -0.0018(3) 0.0036(3) -0.0025(3)
P2 0.0190(4) 0.0224(4) 0.0228(4) 0.0046(3) 0.0045(3) 0.0030(3)
Ti1 0.0156(2) 0.0188(2) 0.0232(2) 0.0011(2) 0.00392(19) 0.0005(2)

loop_
_atom_type_symbol
_atom_type_description
_atom_type_scat_dispersion_real
_atom_type_scat_dispersion_imag
_atom_type_scat_source
C C 0.0033 0.0016 'International Tables Vol C Tables 4.2.6.8 and 6.1.1.4'
H H 0.0000 0.0000 'International Tables Vol C Tables 4.2.6.8 and 6.1.1.4'
N N 0.0061 0.0033 'International Tables Vol C Tables 4.2.6.8 and 6.1.1.4'
O O 0.0106 0.0060 'International Tables Vol C Tables 4.2.6.8 and 6.1.1.4'
P P 0.1023 0.0942 'International Tables Vol C Tables 4.2.6.8 and 6.1.1.4'
Ti Ti 0.2776 0.4457 'International Tables Vol C Tables 4.2.6.8 and 6.1.1.4'

loop_
_geom_angle_atom_site_label_1
_geom_angle_atom_site_label_2
_geom_angle_atom_site_label_3
_geom_angle
C2 C1 C6 120.0
C2 C1 N1 119.3(5)
C6 C1 N1 120.7(5)
C1 C2 H2 120.0
C1 C2 C3 120.0
C3 C2 H2 120.0
C2 C3 H3 120.0
C4 C3 C2 120.0
C4 C3 H3 120.0
C3 C4 H4 120.0
C3 C4 C5 120.0
C5 C4 H4 120.0
C4 C5 H5 120.0
C6 C5 C4 120.0
C6 C5 H5 120.0
C1 C6 C7 120.6(6)
C5 C6 C1 120.0
C5 C6 C7 119.4(6)
C2A C1A N1 117.9(9)
C6A C1A C2A 118.5(8)
C6A C1A N1 123.5(11)
C1A C2A H2A 118.8
C3A C2A C1A 122.4(9)
C3A C2A H2A 118.8
C2A C3A H3A 121.0
C2A C3A C4A 118.0(8)
C4A C3A H3A 121.0
C3A C4A H4A 119.4
C5A C4A C3A 121.2(8)
C5A C4A H4A 119.4
C4A C5A H5A 119.7
C4A C5A C6A 120.5(9)
C6A C5A H5A 119.7
C1A C6A C5A 119.2(9)
C1A C6A C7A 120.8(9)
C5A C6A C7A 119.9(8)
C6 C7 H7A 109.5
C6 C7 H7B 109.5
C6 C7 H7C 109.5
H7A C7 H7B 109.5
H7A C7 H7C 109.5
H7B C7 H7C 109.5
C6A C7A H7AA 109.5
C6A C7A H7AB 109.5
C6A C7A H7AC 109.5
H7AA C7A H7AB 109.5
H7AA C7A H7AC 109.5
H7AB C7A H7AC 109.5
H8A C8 H8B 108.2
C9 C8 H8A 109.8
C9 C8 H8B 109.8
O1 C8 H8A 109.8
O1 C8 H8B 109.8
O1 C8 C9 109.4(3)
C8 C9 H9A 109.5
C8 C9 H9B 109.5
C8 C9 H9C 109.5
H9A C9 H9B 109.5
H9A C9 H9C 109.5
H9B C9 H9C 109.5
H10A C10 H10B 108.5
C11 C10 H10A 110.2
C11 C10 H10B 110.2
O2 C10 H10A 110.2
O2 C10 H10B 110.2
O2 C10 C11 107.4(3)
C10 C11 H11A 109.5
C10 C11 H11B 109.5
C10 C11 H11C 109.5
H11A C11 H11B 109.5
H11A C11 H11C 109.5
H11B C11 H11C 109.5
H12A C12 H12B 109.5
H12A C12 H12C 109.5
H12B C12 H12C 109.5
N2 C12 H12A 109.5
N2 C12 H12B 109.5
N2 C12 H12C 109.5
H13A C13 H13B 109.5
H13A C13 H13C 109.5
H13B C13 H13C 109.5
N2 C13 H13A 109.5
N2 C13 H13B 109.5
N2 C13 H13C 109.5
H14A C14 H14B 109.5
H14A C14 H14C 109.5
H14B C14 H14C 109.5
N3 C14 H14A 109.5
N3 C14 H14B 109.5
N3 C14 H14C 109.5
H15A C15 H15B 109.5
H15A C15 H15C 109.5
H15B C15 H15C 109.5
N3 C15 H15A 109.5
N3 C15 H15B 109.5
N3 C15 H15C 109.5
C0AA C16 N4 117.7(3)
C21 C16 C0AA 119.4(3)
C21 C16 N4 122.8(3)
C16 C0AA H0AA 119.4
C18 C0AA C16 121.3(4)
C18 C0AA H0AA 119.4
C0AA C18 H18 119.9
C19 C18 C0AA 120.2(4)
C19 C18 H18 119.9
C18 C19 H19 119.6
C18 C19 C20 120.7(4)
C20 C19 H19 119.6
C19 C20 H20 119.6
C19 C20 C21 120.8(4)
C21 C20 H20 119.6
C16 C21 C20 117.5(4)
C16 C21 C22 121.9(3)
C20 C21 C22 120.6(4)
C21 C22 H22A 109.5
C21 C22 H22B 109.5
C21 C22 H22C 109.5
H22A C22 H22B 109.5
H22A C22 H22C 109.5
H22B C22 H22C 109.5
H23A C23 H23B 108.4
H23C C23 H23D 106.8
C24 C23 H23A 110.0
C24 C23 H23B 110.0
C24A C23 H23C 107.1
C24A C23 H23D 107.1
O4 C23 H23A 110.0
O4 C23 H23B 110.0
O4 C23 H23C 107.1
O4 C23 H23D 107.1
O4 C23 C24 108.3(4)
O4 C23 C24A 120.8(8)
C23 C24 H24A 109.5
C23 C24 H24B 109.5
C23 C24 H24C 109.5
H24A C24 H24B 109.5
H24A C24 H24C 109.5
H24B C24 H24C 109.5
C23 C24A H24D 109.5
C23 C24A H24E 109.5
C23 C24A H24F 109.5
H24D C24A H24E 109.5
H24D C24A H24F 109.5
H24E C24A H24F 109.5
H25A C25 H25B 108.5
C26 C25 H25A 110.2
C26 C25 H25B 110.2
O5 C25 H25A 110.2
O5 C25 H25B 110.2
O5 C25 C26 107.7(3)
C25 C26 H26A 109.5
C25 C26 H26B 109.5
C25 C26 H26C 109.5
C25 C26 H26D 109.5
C25 C26 H26E 109.5
C25 C26 H26F 109.5
H26A C26 H26B 109.5
H26A C26 H26C 109.5
H26A C26 H26D 141.1
H26A C26 H26E 56.3
H26A C26 H26F 56.3
H26B C26 H26C 109.5
H26B C26 H26D 56.3
H26B C26 H26E 141.1
H26B C26 H26F 56.3
H26C C26 H26D 56.3
H26C C26 H26E 56.3
H26C C26 H26F 141.1
H26D C26 H26E 109.5
H26D C26 H26F 109.5
H26E C26 H26F 109.5
C1 N1 P1 127.5(5)
C1 N1 Ti1 135.9(5)
C1A N1 P1 129.8(5)
C1A N1 Ti1 134.5(5)
P1 N1 Ti1 95.64(12)
C12 N2 C13 109.7(3)
C12 N2 Ti1 121.9(2)
C13 N2 Ti1 127.4(2)
C14 N3 Ti1 122.9(2)
C15 N3 C14 108.7(3)
C15 N3 Ti1 126.9(2)
C16 N4 P2 128.9(2)
C16 N4 Ti1 134.3(2)
P2 N4 Ti1 96.39(12)
C8 O1 P1 119.8(2)
C10 O2 P1 122.7(2)
P1 O3 Ti1 94.46(10)
C23 O4 P2 120.9(2)
C25 O5 P2 121.4(2)
P2 O6 Ti1 93.79(10)
N1 P1 Ti1 49.62(9)
O1 P1 N1 117.13(14)
O1 P1 Ti1 134.29(9)
O2 P1 N1 110.53(13)
O2 P1 O1 99.99(12)
O2 P1 Ti1 125.69(9)
O3 P1 N1 102.22(13)
O3 P1 O1 112.97(12)
O3 P1 O2 114.59(12)
O3 P1 Ti1 52.64(8)
N4 P2 Ti1 48.79(9)
O4 P2 N4 116.10(13)
O4 P2 O5 100.45(12)
O4 P2 Ti1 132.61(9)
O5 P2 N4 111.28(13)
O5 P2 Ti1 126.86(9)
O6 P2 N4 102.00(13)
O6 P2 O4 113.09(12)
O6 P2 O5 114.51(12)
O6 P2 Ti1 53.23(8)
N1 Ti1 O3 67.61(9)
N1 Ti1 O6 90.76(9)
N1 Ti1 P1 34.74(7)
N1 Ti1 P2 121.92(8)
N2 Ti1 N1 94.28(11)
N2 Ti1 N4 104.79(11)
N2 Ti1 O3 161.74(10)
N2 Ti1 O6 92.67(10)
N2 Ti1 P1 129.02(8)
N2 Ti1 P2 99.67(8)
N3 Ti1 N1 105.43(11)
N3 Ti1 N2 95.28(11)
N3 Ti1 N4 93.80(11)
N3 Ti1 O3 92.01(10)
N3 Ti1 O6 161.33(10)
N3 Ti1 P1 99.27(9)
N3 Ti1 P2 128.60(9)
N4 Ti1 N1 151.55(9)
N4 Ti1 O3 91.38(9)
N4 Ti1 O6 67.80(8)
N4 Ti1 P1 122.47(8)
N4 Ti1 P2 34.82(7)
O3 Ti1 O6 85.52(7)
O3 Ti1 P1 32.89(5)
O3 Ti1 P2 88.69(6)
O6 Ti1 P1 88.69(6)
O6 Ti1 P2 32.99(5)
P1 Ti1 P2 108.09(3)

loop_
_geom_bond_atom_site_label_1
_geom_bond_atom_site_label_2
_geom_bond_distance
C1 C2 1.3900
C1 C6 1.3900
C1 N1 1.423(5)
C2 H2 0.9500
C2 C3 1.3900
C3 H3 0.9500
C3 C4 1.3900
C4 H4 0.9500
C4 C5 1.3900
C5 H5 0.9500
C5 C6 1.3900
C6 C7 1.547(9)
C1A C2A 1.400(13)
C1A C6A 1.389(12)
C1A N1 1.421(8)
C2A H2A 0.9500
C2A C3A 1.374(10)
C3A H3A 0.9500
C3A C4A 1.399(12)
C4A H4A 0.9500
C4A C5A 1.358(14)
C5A H5A 0.9500
C5A C6A 1.415(12)
C6A C7A 1.496(11)
C7 H7A 0.9800
C7 H7B 0.9800
C7 H7C 0.9800
C7A H7AA 0.9800
C7A H7AB 0.9800
C7A H7AC 0.9800
C8 H8A 0.9900
C8 H8B 0.9900
C8 C9 1.489(5)
C8 O1 1.460(4)
C9 H9A 0.9800
C9 H9B 0.9800
C9 H9C 0.9800
C10 H10A 0.9900
C10 H10B 0.9900
C10 C11 1.507(5)
C10 O2 1.452(4)
C11 H11A 0.9800
C11 H11B 0.9800
C11 H11C 0.9800
C12 H12A 0.9800
C12 H12B 0.9800
C12 H12C 0.9800
C12 N2 1.452(4)
C13 H13A 0.9800
C13 H13B 0.9800
C13 H13C 0.9800
C13 N2 1.455(4)
C14 H14A 0.9800
C14 H14B 0.9800
C14 H14C 0.9800
C14 N3 1.475(4)
C15 H15A 0.9800
C15 H15B 0.9800
C15 H15C 0.9800
C15 N3 1.459(5)
C16 C0AA 1.409(5)
C16 C21 1.397(5)
C16 N4 1.416(4)
C0AA H0AA 0.9500
C0AA C18 1.361(5)
C18 H18 0.9500
C18 C19 1.361(7)
C19 H19 0.9500
C19 C20 1.374(6)
C20 H20 0.9500
C20 C21 1.428(5)
C21 C22 1.461(5)
C22 H22A 0.9800
C22 H22B 0.9800
C22 H22C 0.9800
C23 H23A 0.9900
C23 H23B 0.9900
C23 H23C 0.9900
C23 H23D 0.9900
C23 C24 1.433(8)
C23 C24A 1.46(2)
C23 O4 1.431(4)
C24 H24A 0.9800
C24 H24B 0.9800
C24 H24C 0.9800
C24A H24D 0.9800
C24A H24E 0.9800
C24A H24F 0.9800
C25 H25A 0.9900
C25 H25B 0.9900
C25 C26 1.497(5)
C25 O5 1.463(4)
C26 H26A 0.9800
C26 H26B 0.9800
C26 H26C 0.9800
C26 H26D 0.9800
C26 H26E 0.9800
C26 H26F 0.9800
N1 P1 1.586(3)
N1 Ti1 2.120(3)
N2 Ti1 1.911(3)
N3 Ti1 1.908(3)
N4 P2 1.593(3)
N4 Ti1 2.099(3)
O1 P1 1.584(2)
O2 P1 1.576(2)
O3 P1 1.508(2)
O3 Ti1 2.208(2)
O4 P2 1.574(2)
O5 P2 1.577(2)
O6 P2 1.513(2)
O6 Ti1 2.226(2)

loop_
_geom_torsion_atom_site_label_1
_geom_torsion_atom_site_label_2
_geom_torsion_atom_site_label_3
_geom_torsion_atom_site_label_4
_geom_torsion
C1 C2 C3 C4 0.0
C1 N1 P1 O1 63.2(5)
C1 N1 P1 O2 -50.4(5)
C1 N1 P1 O3 -172.8(5)
C1 N1 P1 Ti1 -170.4(5)
C2 C1 C6 C5 0.0
C2 C1 C6 C7 -179.1(8)
C2 C1 N1 P1 65.6(7)
C2 C1 N1 Ti1 -100.5(6)
C2 C3 C4 C5 0.0
C3 C4 C5 C6 0.0
C4 C5 C6 C1 0.0
C4 C5 C6 C7 179.1(8)
C6 C1 C2 C3 0.0
C6 C1 N1 P1 -113.3(5)
C6 C1 N1 Ti1 80.6(7)
C1A C2A C3A C4A 0.1(12)
C1A N1 P1 O1 50.0(8)
C1A N1 P1 O2 -63.6(8)
C1A N1 P1 O3 174.0(7)
C1A N1 P1 Ti1 176.4(8)
C2A C1A C6A C5A 3.8(11)
C2A C1A C6A C7A -172.2(8)
C2A C1A N1 P1 -102.3(8)
C2A C1A N1 Ti1 72.8(10)
C2A C3A C4A C5A 1.8(13)
C3A C4A C5A C6A -0.9(14)
C4A C5A C6A C1A -2.0(13)
C4A C5A C6A C7A 174.0(8)
C6A C1A C2A C3A -2.9(11)
C6A C1A N1 P1 82.2(10)
C6A C1A N1 Ti1 -102.7(10)
C8 O1 P1 N1 62.3(3)
C8 O1 P1 O2 -178.3(2)
C8 O1 P1 O3 -56.1(3)
C8 O1 P1 Ti1 3.4(3)
C9 C8 O1 P1 -137.8(3)
C10 O2 P1 N1 177.8(2)
C10 O2 P1 O1 53.8(3)
C10 O2 P1 O3 -67.3(3)
C10 O2 P1 Ti1 -127.8(2)
C11 C10 O2 P1 167.1(2)
C16 C0AA C18 C19 1.1(5)
C16 N4 P2 O4 48.6(3)
C16 N4 P2 O5 -65.5(3)
C16 N4 P2 O6 172.0(3)
C16 N4 P2 Ti1 173.5(4)
C0AA C16 C21 C20 3.9(5)
C0AA C16 C21 C22 -173.4(3)
C0AA C16 N4 P2 -102.0(3)
C0AA C16 N4 Ti1 69.0(4)
C0AA C18 C19 C20 0.7(6)
C18 C19 C20 C21 -0.1(6)
C19 C20 C21 C16 -2.2(5)
C19 C20 C21 C22 175.1(4)
C21 C16 C0AA C18 -3.5(5)
C21 C16 N4 P2 81.6(4)
C21 C16 N4 Ti1 -107.4(3)
C23 O4 P2 N4 59.5(3)
C23 O4 P2 O5 179.6(3)
C23 O4 P2 O6 -57.9(3)
C23 O4 P2 Ti1 2.6(3)
C24 C23 O4 P2 145.5(5)
C24A C23 O4 P2 -157.1(12)
C25 O5 P2 N4 176.7(2)
C25 O5 P2 O4 53.2(2)
C25 O5 P2 O6 -68.3(3)
C25 O5 P2 Ti1 -129.5(2)
C26 C25 O5 P2 164.5(2)
N1 C1 C2 C3 -178.9(9)
N1 C1 C6 C5 178.9(9)
N1 C1 C6 C7 -0.2(7)
N1 C1A C2A C3A -178.6(9)
N1 C1A C6A C5A 179.3(10)
N1 C1A C6A C7A 3.2(13)
N4 C16 C0AA C18 -180.0(3)
N4 C16 C21 C20 -179.8(3)
N4 C16 C21 C22 2.9(5)
Ti1 N1 P1 O1 -126.47(12)
Ti1 N1 P1 O2 119.95(12)
Ti1 N1 P1 O3 -2.44(14)
Ti1 N4 P2 O4 -124.97(12)
Ti1 N4 P2 O5 120.98(12)
Ti1 N4 P2 O6 -1.56(14)
Ti1 O3 P1 N1 2.34(13)
Ti1 O3 P1 O1 129.10(11)
Ti1 O3 P1 O2 -117.25(11)
Ti1 O6 P2 N4 1.47(13)
Ti1 O6 P2 O4 126.88(11)
Ti1 O6 P2 O5 -118.84(11)

loop_
_platon_squeeze_void_nr
_platon_squeeze_void_average_x
_platon_squeeze_void_average_y
_platon_squeeze_void_average_z
_platon_squeeze_void_volume
_platon_squeeze_void_count_electrons
_platon_squeeze_void_content
1 0.000 0.750 0.103 174 43 ' '
2 0.000 0.250 0.353 174 43 ' '
3 0.000 0.750 0.647 174 43 ' '
4 0.000 0.250 0.897 174 43 ' '
5 0.500 0.250 0.147 174 43 ' '
6 0.500 0.250 0.603 174 43 ' '
7 0.500 0.750 0.397 174 43 ' '
8 0.500 0.750 0.853 174 43 ' '

loop_
_twin_individual_id
_twin_individual_mass_fraction_refined
1 0.5060(12)
2 0.4940(12)
